data_7002092
loop_
_publ_author_name
'Subramanium, Sri S.'
'Slaughter, LeGrande M.'

_publ_section_title
;
 Direct observation of a carbonylation reaction relevant to CO/alkene
 copolymerization in a methylpalladium carbonyl complex containing a
 bis(N-heterocyclic carbene) ligand
;
_journal_issue 35
_journal_name_full 'Dalton Transactions'
_journal_page_first 6930
_journal_paper_doi 10.1039/b908689g
_journal_year 2009
_chemical_formula_moiety 'C28 H34 N5 Pd, C2 H3 N, B F4'
_chemical_formula_sum 'C30 H37 B F4 N6 Pd'
_chemical_formula_weight 674.87
_chemical_name_common '(Pd(DIMESMe)(CH3)(NCCH3))+ BF4-'
_space_group_IT_number 14
_symmetry_cell_setting monoclinic
_symmetry_Int_Tables_number 14
_symmetry_space_group_name_Hall '-P 2yn'
_symmetry_space_group_name_H-M 'P 1 21/n 1'
_atom_sites_solution_hydrogens geom
_atom_sites_solution_primary direct
_atom_sites_solution_secondary difmap
_audit_creation_method SHELXL-97
_cell_angle_alpha 90.00
_cell_angle_beta 108.068(1)
_cell_angle_gamma 90.00
_cell_formula_units_Z 4
_cell_length_a 11.5389(1)
_cell_length_b 19.0724(2)
_cell_length_c 15.1677(2)
_cell_measurement_reflns_used 9740
_cell_measurement_temperature 115(2)
_cell_measurement_theta_max 30.83
_cell_measurement_theta_min 2.56
_cell_volume 3173.42(6)
_computing_cell_refinement 'Bruker SAINT'
_computing_data_collection 'Bruker APEX2'
_computing_data_reduction 'Bruker SAINT'
_computing_molecular_graphics 'Bruker SHELXTL (XP)'
_computing_publication_material 'Bruker SHELXTL (XCIF)'
_computing_structure_refinement 'Bruker SHELXTL (XL)'
_computing_structure_solution 'Bruker SHELXTL (XS)'
_diffrn_ambient_temperature 115(2)
_diffrn_detector_area_resol_mean 0.75
_diffrn_measured_fraction_theta_full 0.992
_diffrn_measured_fraction_theta_max 0.992
_diffrn_measurement_device_type 'Bruker SMART APEX II CCD'
_diffrn_measurement_method 'phi and omega scans'
_diffrn_radiation_monochromator graphite
_diffrn_radiation_type MoK\a
_diffrn_radiation_wavelength 0.71073
_diffrn_reflns_av_R_equivalents 0.0325
_diffrn_reflns_av_sigmaI/netI 0.0240
_diffrn_reflns_limit_h_max 16
_diffrn_reflns_limit_h_min -16
_diffrn_reflns_limit_k_max 27
_diffrn_reflns_limit_k_min -21
_diffrn_reflns_limit_l_max 21
_diffrn_reflns_limit_l_min -20
_diffrn_reflns_number 54834
_diffrn_reflns_theta_full 30.86
_diffrn_reflns_theta_max 30.86
_diffrn_reflns_theta_min 1.77
_diffrn_source 'fine-focus sealed tube'
_diffrn_standards_decay_% N/A
_diffrn_standards_interval_count N/A
_diffrn_standards_interval_time N/A
_diffrn_standards_number 0
_exptl_absorpt_coefficient_mu 0.638
_exptl_absorpt_correction_T_max 0.8831
_exptl_absorpt_correction_T_min 0.7711
_exptl_absorpt_correction_type multi-scan
_exptl_absorpt_process_details 'Bruker SADABS'
_exptl_crystal_colour colourless
_exptl_crystal_density_diffrn 1.413
_exptl_crystal_density_meas ?
_exptl_crystal_density_method .
_exptl_crystal_description block
_exptl_crystal_F_000 1384
_exptl_crystal_recrystallization_method 'slow diff of diethyl ether into acetonitrile soln'
_exptl_crystal_size_max 0.43
_exptl_crystal_size_mid 0.23
_exptl_crystal_size_min 0.20
_refine_diff_density_max 0.603
_refine_diff_density_min -0.568
_refine_diff_density_rms 0.070
_refine_ls_extinction_method none
_refine_ls_goodness_of_fit_ref 1.060
_refine_ls_hydrogen_treatment constr
_refine_ls_matrix_type full
_refine_ls_number_parameters 388
_refine_ls_number_reflns 9914
_refine_ls_number_restraints 0
_refine_ls_restrained_S_all 1.060
_refine_ls_R_factor_all 0.0364
_refine_ls_R_factor_gt 0.0278
_refine_ls_shift/su_max 0.001
_refine_ls_shift/su_mean 0.000
_refine_ls_structure_factor_coef Fsqd
_refine_ls_weighting_details 'calc w=1/[\s^2^(Fo^2^)+(0.0347P)^2^+1.5356P] where P=(Fo^2^+2Fc^2^)/3'
_refine_ls_weighting_scheme calc
_refine_ls_wR_factor_gt 0.0682
_refine_ls_wR_factor_ref 0.0726
_reflns_number_gt 8388
_reflns_number_total 9914
_reflns_threshold_expression >2sigma(I)
_cod_data_source_file b908689g.txt
_cod_data_source_block cmplx5_lms173
_cod_original_sg_symbol_H-M 'P 21/n'
_cod_database_code 7002092

loop_
_symmetry_equiv_pos_as_xyz
'x, y, z'
'-x+1/2, y+1/2, -z+1/2'
'-x, -y, -z'
'x-1/2, -y-1/2, z-1/2'

loop_
_atom_site_label
_atom_site_type_symbol
_atom_site_fract_x
_atom_site_fract_y
_atom_site_fract_z
_atom_site_U_iso_or_equiv
_atom_site_adp_type
_atom_site_occupancy
_atom_site_symmetry_multiplicity
_atom_site_calc_flag
_atom_site_refinement_flags
_atom_site_disorder_assembly
_atom_site_disorder_group
Pd1 Pd 0.216805(10) 0.048920(5) 0.554978(7) 0.01591(4) Uani 1 1 d . . .
C1 C 0.13816(13) 0.12313(7) 0.60627(10) 0.0170(3) Uani 1 1 d . . .
C2 C 0.17460(13) -0.02026(8) 0.64814(10) 0.0186(3) Uani 1 1 d . . .
N1 N 0.16805(12) 0.19106(6) 0.62931(9) 0.0194(2) Uani 1 1 d . . .
C3 C 0.09290(15) 0.21956(8) 0.67615(12) 0.0258(3) Uani 1 1 d . . .
H3 H 0.0962 0.2661 0.6991 0.031 Uiso 1 1 calc R . .
C4 C 0.01494(15) 0.16917(8) 0.68285(12) 0.0247(3) Uani 1 1 d . . .
H4 H -0.0471 0.1728 0.7117 0.030 Uiso 1 1 calc R . .
N2 N 0.04336(11) 0.11083(6) 0.63912(9) 0.0188(2) Uani 1 1 d . . .
N3 N 0.22326(12) -0.07952(7) 0.69428(10) 0.0216(3) Uani 1 1 d . . .
C5 C 0.14967(16) -0.10693(9) 0.74319(13) 0.0287(3) Uani 1 1 d . . .
H5 H 0.1649 -0.1480 0.7804 0.034 Uiso 1 1 calc R . .
C6 C 0.05301(15) -0.06416(9) 0.72771(13) 0.0271(3) Uani 1 1 d . . .
H6 H -0.0138 -0.0691 0.7513 0.032 Uiso 1 1 calc R . .
N4 N 0.07053(12) -0.01152(7) 0.67042(9) 0.0204(2) Uani 1 1 d . . .
C7 C -0.01703(13) 0.04334(7) 0.62948(11) 0.0197(3) Uani 1 1 d . . .
H7A H -0.0569 0.0331 0.5630 0.024 Uiso 1 1 calc R . .
H7B H -0.0808 0.0446 0.6606 0.024 Uiso 1 1 calc R . .
C8 C 0.22860(16) 0.11665(8) 0.45202(11) 0.0251(3) Uani 1 1 d . . .
H8A H 0.1518 0.1425 0.4279 0.038 Uiso 1 1 calc R . .
H8B H 0.2441 0.0898 0.4017 0.038 Uiso 1 1 calc R . .
H8C H 0.2955 0.1498 0.4776 0.038 Uiso 1 1 calc R . .
N5 N 0.31169(12) -0.02196(7) 0.50219(10) 0.0239(3) Uani 1 1 d . . .
C9 C 0.36821(16) -0.05584(9) 0.46955(13) 0.0294(3) Uani 1 1 d . . .
C10 C 0.4415(2) -0.09938(12) 0.42849(18) 0.0486(6) Uani 1 1 d . . .
H10A H 0.5242 -0.1036 0.4719 0.073 Uiso 1 1 calc R . .
H10B H 0.4450 -0.0778 0.3707 0.073 Uiso 1 1 calc R . .
H10C H 0.4046 -0.1460 0.4152 0.073 Uiso 1 1 calc R . .
C11 C 0.26856(14) 0.22942(7) 0.61539(11) 0.0194(3) Uani 1 1 d . . .
C12 C 0.24378(15) 0.28163(8) 0.54753(11) 0.0243(3) Uani 1 1 d . . .
C13 C 0.34269(17) 0.31824(8) 0.53604(12) 0.0281(3) Uani 1 1 d . . .
H13 H 0.3283 0.3536 0.4897 0.034 Uiso 1 1 calc R . .
C14 C 0.46154(16) 0.30456(9) 0.59032(13) 0.0280(3) Uani 1 1 d . . .
C15 C 0.48162(15) 0.25294(9) 0.65810(12) 0.0250(3) Uani 1 1 d . . .
H15 H 0.5627 0.2437 0.6960 0.030 Uiso 1 1 calc R . .
C16 C 0.38649(14) 0.21432(8) 0.67207(11) 0.0204(3) Uani 1 1 d . . .
C17 C 0.11613(18) 0.29798(10) 0.48759(15) 0.0368(4) Uani 1 1 d . . .
H17A H 0.1182 0.3361 0.4448 0.055 Uiso 1 1 calc R . .
H17B H 0.0670 0.3123 0.5268 0.055 Uiso 1 1 calc R . .
H17C H 0.0800 0.2562 0.4520 0.055 Uiso 1 1 calc R . .
C18 C 0.5662(2) 0.34534(11) 0.57553(16) 0.0417(5) Uani 1 1 d . . .
H18A H 0.5893 0.3835 0.6209 0.062 Uiso 1 1 calc R . .
H18B H 0.5412 0.3650 0.5127 0.062 Uiso 1 1 calc R . .
H18C H 0.6360 0.3140 0.5833 0.062 Uiso 1 1 calc R . .
C19 C 0.41094(16) 0.15843(9) 0.74505(12) 0.0284(3) Uani 1 1 d . . .
H19A H 0.4988 0.1557 0.7771 0.043 Uiso 1 1 calc R . .
H19B H 0.3818 0.1132 0.7159 0.043 Uiso 1 1 calc R . .
H19C H 0.3682 0.1699 0.7898 0.043 Uiso 1 1 calc R . .
C21 C 0.33485(14) -0.11227(8) 0.69250(11) 0.0215(3) Uani 1 1 d . . .
C22 C 0.32853(16) -0.16629(8) 0.62900(12) 0.0279(3) Uani 1 1 d . . .
C23 C 0.43654(18) -0.19962(9) 0.63142(13) 0.0316(4) Uani 1 1 d . . .
H23 H 0.4341 -0.2368 0.5892 0.038 Uiso 1 1 calc R . .
C24 C 0.54776(17) -0.18032(9) 0.69361(13) 0.0303(4) Uani 1 1 d . . .
C25 C 0.55039(15) -0.12547(9) 0.75419(13) 0.0283(3) Uani 1 1 d . . .
H25 H 0.6265 -0.1110 0.7958 0.034 Uiso 1 1 calc R . .
C26 C 0.44434(15) -0.09085(8) 0.75594(12) 0.0236(3) Uani 1 1 d . . .
C27 C 0.2091(2) -0.18856(11) 0.56082(16) 0.0439(5) Uani 1 1 d . . .
H27A H 0.1592 -0.2118 0.5940 0.066 Uiso 1 1 calc R . .
H27B H 0.2245 -0.2212 0.5157 0.066 Uiso 1 1 calc R . .
H27C H 0.1659 -0.1472 0.5283 0.066 Uiso 1 1 calc R . .
C28 C 0.66382(19) -0.21901(12) 0.69827(16) 0.0427(5) Uani 1 1 d . . .
H28A H 0.6900 -0.2470 0.7552 0.064 Uiso 1 1 calc R . .
H28B H 0.7277 -0.1851 0.6983 0.064 Uiso 1 1 calc R . .
H28C H 0.6491 -0.2500 0.6443 0.064 Uiso 1 1 calc R . .
C29 C 0.45042(18) -0.03382(9) 0.82590(14) 0.0332(4) Uani 1 1 d . . .
H29A H 0.3846 -0.0001 0.8002 0.050 Uiso 1 1 calc R . .
H29B H 0.5292 -0.0098 0.8405 0.050 Uiso 1 1 calc R . .
H29C H 0.4414 -0.0545 0.8826 0.050 Uiso 1 1 calc R . .
B1 B 0.8009(2) 0.05833(13) 0.80043(17) 0.0357(5) Uani 1 1 d . . .
F1 F 0.90956(16) 0.06884(17) 0.86677(15) 0.1186(9) Uani 1 1 d . . .
F2 F 0.79122(15) 0.10626(8) 0.72940(13) 0.0656(4) Uani 1 1 d . . .
F3 F 0.70589(13) 0.06817(9) 0.83603(11) 0.0596(4) Uani 1 1 d . . .
F4 F 0.79687(17) -0.00674(8) 0.76264(14) 0.0743(5) Uani 1 1 d . . .
N100 N 0.8132(4) 0.37254(16) 0.4522(3) 0.1154(14) Uani 1 1 d . . .
C100 C 0.7603(3) 0.42146(13) 0.4534(2) 0.0557(7) Uani 1 1 d . . .
C101 C 0.6952(3) 0.48511(13) 0.4586(2) 0.0572(6) Uani 1 1 d . . .
H11A H 0.7073 0.4968 0.5237 0.086 Uiso 1 1 calc R . .
H11B H 0.6081 0.4783 0.4265 0.086 Uiso 1 1 calc R . .
H11C H 0.7261 0.5234 0.4290 0.086 Uiso 1 1 calc R . .

loop_
_atom_site_aniso_label
_atom_site_aniso_U_11
_atom_site_aniso_U_22
_atom_site_aniso_U_33
_atom_site_aniso_U_23
_atom_site_aniso_U_13
_atom_site_aniso_U_12
Pd1 0.01662(6) 0.01424(5) 0.01761(6) -0.00157(4) 0.00638(4) -0.00014(4)
C1 0.0168(6) 0.0163(6) 0.0171(6) -0.0009(5) 0.0040(5) -0.0005(5)
C2 0.0173(6) 0.0166(6) 0.0220(7) -0.0007(5) 0.0063(5) -0.0001(5)
N1 0.0192(6) 0.0161(5) 0.0237(6) -0.0024(5) 0.0078(5) 0.0003(4)
C3 0.0249(7) 0.0207(7) 0.0346(9) -0.0083(6) 0.0133(7) 0.0005(6)
C4 0.0228(7) 0.0221(7) 0.0326(8) -0.0072(6) 0.0136(7) 0.0010(6)
N2 0.0172(6) 0.0168(5) 0.0234(6) -0.0021(5) 0.0074(5) 0.0003(4)
N3 0.0194(6) 0.0184(6) 0.0277(7) 0.0043(5) 0.0085(5) 0.0005(5)
C5 0.0270(8) 0.0250(8) 0.0370(9) 0.0110(7) 0.0140(7) -0.0004(6)
C6 0.0228(7) 0.0263(8) 0.0345(9) 0.0073(6) 0.0124(7) -0.0017(6)
N4 0.0183(6) 0.0191(6) 0.0246(6) 0.0024(5) 0.0077(5) -0.0007(5)
C7 0.0155(6) 0.0173(6) 0.0265(7) -0.0014(5) 0.0067(6) -0.0008(5)
C8 0.0335(8) 0.0227(7) 0.0220(7) 0.0011(6) 0.0130(7) -0.0001(6)
N5 0.0228(6) 0.0213(6) 0.0294(7) -0.0027(5) 0.0106(6) 0.0004(5)
C9 0.0250(8) 0.0282(8) 0.0366(9) -0.0073(7) 0.0120(7) -0.0010(6)
C10 0.0375(11) 0.0488(12) 0.0668(15) -0.0228(11) 0.0268(11) 0.0049(9)
C11 0.0208(7) 0.0153(6) 0.0228(7) -0.0043(5) 0.0079(6) -0.0020(5)
C12 0.0280(8) 0.0188(7) 0.0243(7) -0.0014(6) 0.0057(6) -0.0010(6)
C13 0.0404(9) 0.0190(7) 0.0280(8) -0.0012(6) 0.0152(7) -0.0049(6)
C14 0.0320(8) 0.0242(8) 0.0335(9) -0.0081(6) 0.0185(7) -0.0079(6)
C15 0.0210(7) 0.0256(7) 0.0293(8) -0.0075(6) 0.0094(6) -0.0019(6)
C16 0.0226(7) 0.0186(6) 0.0208(7) -0.0044(5) 0.0077(6) 0.0000(5)
C17 0.0337(9) 0.0278(9) 0.0406(10) 0.0080(7) -0.0006(8) 0.0023(7)
C18 0.0423(11) 0.0404(11) 0.0512(12) -0.0058(9) 0.0275(10) -0.0155(9)
C19 0.0271(8) 0.0285(8) 0.0262(8) 0.0024(6) 0.0032(7) -0.0001(6)
C21 0.0201(7) 0.0181(6) 0.0264(7) 0.0057(5) 0.0074(6) 0.0022(5)
C22 0.0326(9) 0.0204(7) 0.0277(8) 0.0021(6) 0.0050(7) 0.0042(6)
C23 0.0435(10) 0.0249(8) 0.0284(8) 0.0038(6) 0.0140(8) 0.0114(7)
C24 0.0309(8) 0.0308(8) 0.0351(9) 0.0149(7) 0.0187(7) 0.0108(7)
C25 0.0207(7) 0.0296(8) 0.0352(9) 0.0092(7) 0.0093(7) 0.0014(6)
C26 0.0237(7) 0.0198(7) 0.0272(8) 0.0048(6) 0.0078(6) 0.0004(6)
C27 0.0430(11) 0.0288(9) 0.0465(12) -0.0084(8) -0.0059(9) 0.0027(8)
C28 0.0402(11) 0.0443(11) 0.0544(13) 0.0200(10) 0.0303(10) 0.0192(9)
C29 0.0318(9) 0.0276(8) 0.0352(9) -0.0032(7) 0.0034(8) -0.0003(7)
B1 0.0278(10) 0.0463(12) 0.0380(11) -0.0093(9) 0.0174(9) -0.0036(9)
F1 0.0379(9) 0.236(3) 0.0695(13) -0.0450(16) -0.0007(9) -0.0096(13)
F2 0.0628(9) 0.0530(8) 0.0984(12) 0.0193(8) 0.0503(9) 0.0005(7)
F3 0.0466(8) 0.0815(10) 0.0658(9) -0.0055(8) 0.0396(7) 0.0023(7)
F4 0.0914(12) 0.0385(7) 0.1190(15) -0.0152(8) 0.0707(12) -0.0068(8)
N100 0.137(3) 0.0534(16) 0.201(4) -0.013(2) 0.119(3) 0.0034(18)
C100 0.0704(17) 0.0401(12) 0.0736(17) -0.0060(11) 0.0471(15) -0.0110(11)
C101 0.0607(16) 0.0453(13) 0.0710(17) 0.0159(12) 0.0284(14) 0.0092(11)

loop_
_atom_type_symbol
_atom_type_description
_atom_type_scat_dispersion_real
_atom_type_scat_dispersion_imag
_atom_type_scat_source
C C 0.0033 0.0016 'International Tables Vol C Tables 4.2.6.8 and 6.1.1.4'
H H 0.0000 0.0000 'International Tables Vol C Tables 4.2.6.8 and 6.1.1.4'
B B 0.0013 0.0007 'International Tables Vol C Tables 4.2.6.8 and 6.1.1.4'
N N 0.0061 0.0033 'International Tables Vol C Tables 4.2.6.8 and 6.1.1.4'
F F 0.0171 0.0103 'International Tables Vol C Tables 4.2.6.8 and 6.1.1.4'
Pd Pd -0.9988 1.0072 'International Tables Vol C Tables 4.2.6.8 and 6.1.1.4'

loop_
_geom_angle_atom_site_label_1
_geom_angle_atom_site_label_2
_geom_angle_atom_site_label_3
_geom_angle
_geom_angle_site_symmetry_1
_geom_angle_site_symmetry_3
_geom_angle_publ_flag
C1 Pd1 N5 174.65(6) . . ?
C1 Pd1 C8 89.75(6) . . ?
N5 Pd1 C8 87.06(6) . . ?
C1 Pd1 C2 87.38(6) . . ?
N5 Pd1 C2 96.43(6) . . ?
C8 Pd1 C2 170.76(6) . . ?
N2 C1 N1 103.89(12) . . ?
N2 C1 Pd1 122.99(10) . . ?
N1 C1 Pd1 132.58(11) . . ?
N4 C2 N3 103.36(12) . . ?
N4 C2 Pd1 119.96(10) . . ?
N3 C2 Pd1 136.58(11) . . ?
C1 N1 C3 110.82(13) . . ?
C1 N1 C11 126.74(12) . . ?
C3 N1 C11 122.28(12) . . ?
C4 C3 N1 107.32(13) . . ?
C4 C3 H3 126.3 . . ?
N1 C3 H3 126.3 . . ?
C3 C4 N2 105.98(13) . . ?
C3 C4 H4 127.0 . . ?
N2 C4 H4 127.0 . . ?
C1 N2 C4 111.99(12) . . ?
C1 N2 C7 122.29(12) . . ?
C4 N2 C7 125.71(13) . . ?
C2 N3 C5 111.41(13) . . ?
C2 N3 C21 125.58(12) . . ?
C5 N3 C21 122.99(13) . . ?
C6 C5 N3 106.84(14) . . ?
C6 C5 H5 126.6 . . ?
N3 C5 H5 126.6 . . ?
C5 C6 N4 106.00(14) . . ?
C5 C6 H6 127.0 . . ?
N4 C6 H6 127.0 . . ?
C2 N4 C6 112.39(13) . . ?
C2 N4 C7 122.31(13) . . ?
C6 N4 C7 124.98(13) . . ?
N2 C7 N4 110.34(12) . . ?
N2 C7 H7A 109.6 . . ?
N4 C7 H7A 109.6 . . ?
N2 C7 H7B 109.6 . . ?
N4 C7 H7B 109.6 . . ?
H7A C7 H7B 108.1 . . ?
Pd1 C8 H8A 109.5 . . ?
Pd1 C8 H8B 109.5 . . ?
H8A C8 H8B 109.5 . . ?
Pd1 C8 H8C 109.5 . . ?
H8A C8 H8C 109.5 . . ?
H8B C8 H8C 109.5 . . ?
C9 N5 Pd1 173.48(14) . . ?
N5 C9 C10 179.5(2) . . ?
C9 C10 H10A 109.5 . . ?
C9 C10 H10B 109.5 . . ?
H10A C10 H10B 109.5 . . ?
C9 C10 H10C 109.5 . . ?
H10A C10 H10C 109.5 . . ?
H10B C10 H10C 109.5 . . ?
C16 C11 C12 122.60(14) . . ?
C16 C11 N1 118.70(13) . . ?
C12 C11 N1 118.67(14) . . ?
C13 C12 C11 117.44(15) . . ?
C13 C12 C17 120.44(16) . . ?
C11 C12 C17 122.12(15) . . ?
C14 C13 C12 121.88(16) . . ?
C14 C13 H13 119.1 . . ?
C12 C13 H13 119.1 . . ?
C13 C14 C15 118.64(15) . . ?
C13 C14 C18 120.23(17) . . ?
C15 C14 C18 121.13(18) . . ?
C14 C15 C16 121.95(16) . . ?
C14 C15 H15 119.0 . . ?
C16 C15 H15 119.0 . . ?
C15 C16 C11 117.47(14) . . ?
C15 C16 C19 120.81(15) . . ?
C11 C16 C19 121.72(14) . . ?
C12 C17 H17A 109.5 . . ?
C12 C17 H17B 109.5 . . ?
H17A C17 H17B 109.5 . . ?
C12 C17 H17C 109.5 . . ?
H17A C17 H17C 109.5 . . ?
H17B C17 H17C 109.5 . . ?
C14 C18 H18A 109.5 . . ?
C14 C18 H18B 109.5 . . ?
H18A C18 H18B 109.5 . . ?
C14 C18 H18C 109.5 . . ?
H18A C18 H18C 109.5 . . ?
H18B C18 H18C 109.5 . . ?
C16 C19 H19A 109.5 . . ?
C16 C19 H19B 109.5 . . ?
H19A C19 H19B 109.5 . . ?
C16 C19 H19C 109.5 . . ?
H19A C19 H19C 109.5 . . ?
H19B C19 H19C 109.5 . . ?
C26 C21 C22 122.39(15) . . ?
C26 C21 N3 119.05(14) . . ?
C22 C21 N3 118.52(14) . . ?
C23 C22 C21 117.69(16) . . ?
C23 C22 C27 120.78(17) . . ?
C21 C22 C27 121.53(16) . . ?
C24 C23 C22 122.01(17) . . ?
C24 C23 H23 119.0 . . ?
C22 C23 H23 119.0 . . ?
C23 C24 C25 118.47(16) . . ?
C23 C24 C28 121.47(18) . . ?
C25 C24 C28 120.03(19) . . ?
C24 C25 C26 121.98(17) . . ?
C24 C25 H25 119.0 . . ?
C26 C25 H25 119.0 . . ?
C21 C26 C25 117.43(15) . . ?
C21 C26 C29 122.24(15) . . ?
C25 C26 C29 120.32(16) . . ?
C22 C27 H27A 109.5 . . ?
C22 C27 H27B 109.5 . . ?
H27A C27 H27B 109.5 . . ?
C22 C27 H27C 109.5 . . ?
H27A C27 H27C 109.5 . . ?
H27B C27 H27C 109.5 . . ?
C24 C28 H28A 109.5 . . ?
C24 C28 H28B 109.5 . . ?
H28A C28 H28B 109.5 . . ?
C24 C28 H28C 109.5 . . ?
H28A C28 H28C 109.5 . . ?
H28B C28 H28C 109.5 . . ?
C26 C29 H29A 109.5 . . ?
C26 C29 H29B 109.5 . . ?
H29A C29 H29B 109.5 . . ?
C26 C29 H29C 109.5 . . ?
H29A C29 H29C 109.5 . . ?
H29B C29 H29C 109.5 . . ?
F1 B1 F4 110.5(2) . . ?
F1 B1 F3 110.72(19) . . ?
F4 B1 F3 111.21(18) . . ?
F1 B1 F2 108.1(2) . . ?
F4 B1 F2 106.80(19) . . ?
F3 B1 F2 109.37(19) . . ?
N100 C100 C101 177.7(4) . . ?
C100 C101 H11A 109.5 . . ?
C100 C101 H11B 109.5 . . ?
H11A C101 H11B 109.5 . . ?
C100 C101 H11C 109.5 . . ?
H11A C101 H11C 109.5 . . ?
H11B C101 H11C 109.5 . . ?

loop_
_geom_bond_atom_site_label_1
_geom_bond_atom_site_label_2
_geom_bond_distance
_geom_bond_site_symmetry_2
_geom_bond_publ_flag
Pd1 C1 1.9672(14) . ?
Pd1 N5 2.0521(13) . ?
Pd1 C8 2.0635(15) . ?
Pd1 C2 2.0980(15) . ?
C1 N2 1.3558(18) . ?
C1 N1 1.3582(18) . ?
C2 N4 1.3549(18) . ?
C2 N3 1.3559(19) . ?
N1 C3 1.3908(19) . ?
N1 C11 1.4411(19) . ?
C3 C4 1.342(2) . ?
C3 H3 0.9500 . ?
C4 N2 1.3858(19) . ?
C4 H4 0.9500 . ?
N2 C7 1.4494(18) . ?
N3 C5 1.391(2) . ?
N3 C21 1.4390(19) . ?
C5 C6 1.342(2) . ?
C5 H5 0.9500 . ?
C6 N4 1.383(2) . ?
C6 H6 0.9500 . ?
N4 C7 1.4533(19) . ?
C7 H7A 0.9900 . ?
C7 H7B 0.9900 . ?
C8 H8A 0.9800 . ?
C8 H8B 0.9800 . ?
C8 H8C 0.9800 . ?
N5 C9 1.135(2) . ?
C9 C10 1.456(2) . ?
C10 H10A 0.9800 . ?
C10 H10B 0.9800 . ?
C10 H10C 0.9800 . ?
C11 C16 1.396(2) . ?
C11 C12 1.396(2) . ?
C12 C13 1.394(2) . ?
C12 C17 1.504(2) . ?
C13 C14 1.388(3) . ?
C13 H13 0.9500 . ?
C14 C15 1.390(2) . ?
C14 C18 1.511(2) . ?
C15 C16 1.392(2) . ?
C15 H15 0.9500 . ?
C16 C19 1.499(2) . ?
C17 H17A 0.9800 . ?
C17 H17B 0.9800 . ?
C17 H17C 0.9800 . ?
C18 H18A 0.9800 . ?
C18 H18B 0.9800 . ?
C18 H18C 0.9800 . ?
C19 H19A 0.9800 . ?
C19 H19B 0.9800 . ?
C19 H19C 0.9800 . ?
C21 C26 1.391(2) . ?
C21 C22 1.397(2) . ?
C22 C23 1.389(2) . ?
C22 C27 1.505(3) . ?
C23 C24 1.386(3) . ?
C23 H23 0.9500 . ?
C24 C25 1.386(3) . ?
C24 C28 1.511(2) . ?
C25 C26 1.398(2) . ?
C25 H25 0.9500 . ?
C26 C29 1.506(2) . ?
C27 H27A 0.9800 . ?
C27 H27B 0.9800 . ?
C27 H27C 0.9800 . ?
C28 H28A 0.9800 . ?
C28 H28B 0.9800 . ?
C28 H28C 0.9800 . ?
C29 H29A 0.9800 . ?
C29 H29B 0.9800 . ?
C29 H29C 0.9800 . ?
B1 F1 1.357(3) . ?
B1 F4 1.362(3) . ?
B1 F3 1.377(2) . ?
B1 F2 1.391(3) . ?
N100 C100 1.118(4) . ?
C100 C101 1.442(4) . ?
C101 H11A 0.9800 . ?
C101 H11B 0.9800 . ?
C101 H11C 0.9800 . ?

loop_
_geom_torsion_atom_site_label_1
_geom_torsion_atom_site_label_2
_geom_torsion_atom_site_label_3
_geom_torsion_atom_site_label_4
_geom_torsion
_geom_torsion_site_symmetry_1
_geom_torsion_site_symmetry_2
_geom_torsion_site_symmetry_3
_geom_torsion_site_symmetry_4
_geom_torsion_publ_flag
C8 Pd1 C1 N2 139.63(13) . . . . ?
C2 Pd1 C1 N2 -31.58(12) . . . . ?
C8 Pd1 C1 N1 -50.28(15) . . . . ?
C2 Pd1 C1 N1 138.51(15) . . . . ?
C1 Pd1 C2 N4 33.99(12) . . . . ?
N5 Pd1 C2 N4 -149.78(12) . . . . ?
C1 Pd1 C2 N3 -150.36(17) . . . . ?
N5 Pd1 C2 N3 25.87(17) . . . . ?
N2 C1 N1 C3 0.40(17) . . . . ?
Pd1 C1 N1 C3 -171.04(12) . . . . ?
N2 C1 N1 C11 175.87(14) . . . . ?
Pd1 C1 N1 C11 4.4(2) . . . . ?
C1 N1 C3 C4 0.06(19) . . . . ?
C11 N1 C3 C4 -175.64(14) . . . . ?
N1 C3 C4 N2 -0.50(19) . . . . ?
N1 C1 N2 C4 -0.73(17) . . . . ?
Pd1 C1 N2 C4 171.76(11) . . . . ?
N1 C1 N2 C7 -179.73(13) . . . . ?
Pd1 C1 N2 C7 -7.23(19) . . . . ?
C3 C4 N2 C1 0.79(19) . . . . ?
C3 C4 N2 C7 179.74(15) . . . . ?
N4 C2 N3 C5 0.58(18) . . . . ?
Pd1 C2 N3 C5 -175.54(13) . . . . ?
N4 C2 N3 C21 179.07(14) . . . . ?
Pd1 C2 N3 C21 2.9(3) . . . . ?
C2 N3 C5 C6 -0.1(2) . . . . ?
C21 N3 C5 C6 -178.61(16) . . . . ?
N3 C5 C6 N4 -0.5(2) . . . . ?
N3 C2 N4 C6 -0.89(18) . . . . ?
Pd1 C2 N4 C6 176.04(11) . . . . ?
N3 C2 N4 C7 -174.77(13) . . . . ?
Pd1 C2 N4 C7 2.16(19) . . . . ?
C5 C6 N4 C2 0.9(2) . . . . ?
C5 C6 N4 C7 174.56(15) . . . . ?
C1 N2 C7 N4 56.52(19) . . . . ?
C4 N2 C7 N4 -122.32(16) . . . . ?
C2 N4 C7 N2 -52.09(19) . . . . ?
C6 N4 C7 N2 134.82(16) . . . . ?
C1 N1 C11 C16 -73.1(2) . . . . ?
C3 N1 C11 C16 101.89(17) . . . . ?
C1 N1 C11 C12 108.74(17) . . . . ?
C3 N1 C11 C12 -76.3(2) . . . . ?
C16 C11 C12 C13 1.5(2) . . . . ?
N1 C11 C12 C13 179.55(14) . . . . ?
C16 C11 C12 C17 -179.29(16) . . . . ?
N1 C11 C12 C17 -1.2(2) . . . . ?
C11 C12 C13 C14 -0.9(2) . . . . ?
C17 C12 C13 C14 179.86(17) . . . . ?
C12 C13 C14 C15 -0.2(2) . . . . ?
C12 C13 C14 C18 179.90(16) . . . . ?
C13 C14 C15 C16 0.8(2) . . . . ?
C18 C14 C15 C16 -179.31(16) . . . . ?
C14 C15 C16 C11 -0.3(2) . . . . ?
C14 C15 C16 C19 179.36(15) . . . . ?
C12 C11 C16 C15 -0.9(2) . . . . ?
N1 C11 C16 C15 -178.99(13) . . . . ?
C12 C11 C16 C19 179.48(15) . . . . ?
N1 C11 C16 C19 1.4(2) . . . . ?
C2 N3 C21 C26 87.7(2) . . . . ?
C5 N3 C21 C26 -93.97(19) . . . . ?
C2 N3 C21 C22 -94.52(19) . . . . ?
C5 N3 C21 C22 83.8(2) . . . . ?
C26 C21 C22 C23 0.8(2) . . . . ?
N3 C21 C22 C23 -176.86(14) . . . . ?
C26 C21 C22 C27 -179.89(17) . . . . ?
N3 C21 C22 C27 2.4(2) . . . . ?
C21 C22 C23 C24 -0.6(3) . . . . ?
C27 C22 C23 C24 -179.84(18) . . . . ?
C22 C23 C24 C25 -0.8(3) . . . . ?
C22 C23 C24 C28 177.37(16) . . . . ?
C23 C24 C25 C26 1.9(2) . . . . ?
C28 C24 C25 C26 -176.28(16) . . . . ?
C22 C21 C26 C25 0.2(2) . . . . ?
N3 C21 C26 C25 177.90(14) . . . . ?
C22 C21 C26 C29 -178.42(16) . . . . ?
N3 C21 C26 C29 -0.7(2) . . . . ?
C24 C25 C26 C21 -1.6(2) . . . . ?
C24 C25 C26 C29 177.06(16) . . . . ?
